data_2002634
loop_
_publ_author_name
'Sonne, P'
'Mueller-Buschbaum, Hk'

_publ_section_title
;
Zur Kenntnis eines Magnetoplumbits mit Sn4+: Sr Sn Fe2+ (Fe3+)10 O19
;
_journal_name_full 'Journal of Alloys Compd.'
_journal_page_first L9
_journal_page_last L11
_journal_paper_doi 10.1016/0925-8388(93)90421-I
_journal_volume 199
_journal_year 1993
_chemical_formula_structural 'Sr Sn Fe11 O19'
_chemical_formula_sum 'Fe11 O19 Sn Sr'
_chemical_name_systematic 'Strontium tin(IV) iron iron(III) oxide'
_space_group_IT_number 194
_symmetry_cell_setting hexagonal
_symmetry_Int_Tables_number 194
_symmetry_space_group_name_Hall '-P 6c 2c'
_symmetry_space_group_name_H-M 'P 63/m m c'
_cell_angle_alpha 90
_cell_angle_beta 90
_cell_angle_gamma 120
_cell_formula_units_Z 2
_cell_length_a 5.897(1)
_cell_length_b 5.897(1)
_cell_length_c 23.18999(1000)
_cell_volume 698.4
_refine_ls_R_factor_all 0.092
_cod_database_code 2002634

loop_
_symmetry_equiv_pos_as_xyz
x,y,z
-y,x-y,z
y-x,-x,z
-y,-x,z
y-x,y,z
x,x-y,z
-x,-y,-z
y,y-x,-z
x-y,x,-z
y,x,-z
x-y,-y,-z
-x,y-x,-z
-x,-y,1/2+z
y,y-x,1/2+z
x-y,x,1/2+z
y,x,1/2+z
x-y,-y,1/2+z
-x,y-x,1/2+z
x,y,1/2-z
-y,x-y,1/2-z
y-x,-x,1/2-z
-y,-x,1/2-z
y-x,y,1/2-z
x,x-y,1/2-z

loop_
_atom_site_label
_atom_site_type_symbol
_atom_site_symmetry_multiplicity
_atom_site_Wyckoff_symbol
_atom_site_fract_x
_atom_site_fract_y
_atom_site_fract_z
_atom_site_occupancy
_atom_site_attached_hydrogens
_atom_site_calc_flag
Sr1 Sr2+ 2 d 0.3333 0.6667 0.75 1. 0 d
Sn1 Sn4+ 2 a 0. 0. 0. 0.13 0 d
Fe1 Fe3+ 2 a 0. 0. 0. 0.87 0 d
Sn2 Sn4+ 4 f 0.3333 0.6667 0.1896(2) 0.19 0 d
Fe2 Fe3+ 4 f 0.3333 0.6667 0.1896(2) 0.81 0 d
Sn3 Sn4+ 12 k 0.1688(4) 0.3376(8) 0.8920(1) 0.08 0 d
Fe4 Fe3+ 12 k 0.1688(4) 0.3376(8) 0.8920(1) 0.92 0 d
Fe5 Fe2+ 2 b 0. 0. 0.25 1. 0 d
Fe6 Fe3+ 4 f 0.3333 0.6667 0.0270(3) 1. 0 d
O1 O2- 6 h 0.181(3) 0.362(5) 0.25 1. 0 d
O2 O2- 12 k 0.157(2) 0.314(5) 0.0525(7) 1. 0 d
O3 O2- 12 k 0.507(3) 0.014(6) 0.150(6) 1. 0 d
O4 O2- 4 f 0.3333 0.6667 0.943(1) 1. 0 d
O5 O2- 4 e 0. 0. 0.154(1) 1. 0 d

loop_
_atom_type_symbol
_atom_type_oxidation_number
Sr2+ 2.000
Sn4+ 4.000
Fe3+ 3.000
Fe2+ 2.000
O2- -2.000
